data_7000751
loop_
_publ_author_name
'Cheng, Mei-Ling'
'Li, Hong-Xi'
'Liu, Lei-Lei'
'Wang, Hui-Hui'
'Zhang, Yong'
'Lang, Jian-Ping'

_publ_section_title
;
 Unique formation of mono-, tetra- and nona-nuclear zinc complexes from
 protonolysis reactions of [Zn(dmpzm)Et2]
;
_journal_coden_ASTM DTARAF
_journal_issue 11
_journal_name_full 'Dalton Transactions'
_journal_page_first 2012
_journal_page_last 2019
_journal_paper_doi 10.1039/b819637k
_journal_year 2009
_chemical_formula_moiety 'C39 H60 N12 O Zn4'
_chemical_formula_sum 'C39 H60 N12 O Zn4'
_chemical_formula_weight 974.47
_space_group_IT_number 198
_symmetry_cell_setting cubic
_symmetry_space_group_name_Hall 'P 2ac 2ab 3'
_symmetry_space_group_name_H-M 'P 21 3'
_atom_sites_solution_hydrogens geom
_atom_sites_solution_primary direct
_atom_sites_solution_secondary difmap
_audit_creation_method SHELXL-97
_cell_angle_alpha 90.00
_cell_angle_beta 90.00
_cell_angle_gamma 90.00
_cell_formula_units_Z 4
_cell_length_a 16.5114(19)
_cell_length_b 16.5114(19)
_cell_length_c 16.5114(19)
_cell_measurement_reflns_used 17071
_cell_measurement_temperature 193(2)
_cell_measurement_theta_max 25.3491
_cell_measurement_theta_min 3.0222
_cell_volume 4501.4(9)
_computing_cell_refinement CrystalClear
_computing_data_collection CrystalClear
_computing_data_reduction CrystalStructure
_computing_molecular_graphics 'Shelxl-97 (Sheldrick, 1997)'
_computing_publication_material 'Shelxl-97 (Sheldrick, 1997)'
_computing_structure_refinement 'SHELXL-97 (Sheldrick, 1997)'
_computing_structure_solution 'SHELXS-97 (Sheldrick, 1990)'
_diffrn_ambient_temperature 193(2)
_diffrn_detector_area_resol_mean 0
_diffrn_measured_fraction_theta_full 0.997
_diffrn_measured_fraction_theta_max 0.997
_diffrn_measurement_device_type 'Rigaku Mercury'
_diffrn_measurement_method \w
_diffrn_radiation_monochromator graphite
_diffrn_radiation_source 'fine-focus sealed tube'
_diffrn_radiation_type MoK\a
_diffrn_radiation_wavelength 0.71073
_diffrn_reflns_av_R_equivalents 0.1013
_diffrn_reflns_av_sigmaI/netI 0.0431
_diffrn_reflns_limit_h_max 19
_diffrn_reflns_limit_h_min -19
_diffrn_reflns_limit_k_max 19
_diffrn_reflns_limit_k_min -19
_diffrn_reflns_limit_l_max 19
_diffrn_reflns_limit_l_min -18
_diffrn_reflns_number 44810
_diffrn_reflns_theta_full 25.32
_diffrn_reflns_theta_max 25.32
_diffrn_reflns_theta_min 3.02
_diffrn_standards_decay_% 0
_diffrn_standards_interval_count 0
_diffrn_standards_interval_time 0
_diffrn_standards_number 0
_exptl_absorpt_coefficient_mu 2.150
_exptl_absorpt_correction_T_max 0.6309
_exptl_absorpt_correction_T_min 0.466
_exptl_absorpt_correction_type multi-scan
_exptl_absorpt_process_details 'Jacobson, R. (1998) Private communication.'
_exptl_crystal_colour Colorless
_exptl_crystal_density_diffrn 1.438
_exptl_crystal_density_method 'not measured'
_exptl_crystal_description Block
_exptl_crystal_F_000 2024
_exptl_crystal_size_max 0.40
_exptl_crystal_size_mid 0.30
_exptl_crystal_size_min 0.21
_refine_diff_density_max 0.373
_refine_diff_density_min -0.345
_refine_diff_density_rms 0.063
_refine_ls_abs_structure_details 'Flack H D (1983), Acta Cryst. A39, 876-881'
_refine_ls_abs_structure_Flack 0.42(4)
_refine_ls_extinction_method none
_refine_ls_goodness_of_fit_ref 1.071
_refine_ls_hydrogen_treatment constr
_refine_ls_matrix_type full
_refine_ls_number_parameters 175
_refine_ls_number_reflns 2757
_refine_ls_number_restraints 0
_refine_ls_restrained_S_all 1.071
_refine_ls_R_factor_all 0.0481
_refine_ls_R_factor_gt 0.0449
_refine_ls_shift/su_max 0.001
_refine_ls_shift/su_mean 0.000
_refine_ls_structure_factor_coef Fsqd
_refine_ls_weighting_details 'calc w=1/[\s^2^(Fo^2^)+(0.0435P)^2^+7.3025P] where P=(Fo^2^+2Fc^2^)/3'
_refine_ls_weighting_scheme calc
_refine_ls_wR_factor_gt 0.0967
_refine_ls_wR_factor_ref 0.0986
_reflns_number_gt 2654
_reflns_number_total 2757
_reflns_threshold_expression >2sigma(I)
_cod_data_source_file B819637K.txt
_cod_data_source_block 7
_cod_database_code 7000751

loop_
_symmetry_equiv_pos_as_xyz
'x, y, z'
'-x+1/2, -y, z+1/2'
'-x, y+1/2, -z+1/2'
'x+1/2, -y+1/2, -z'
'z, x, y'
'z+1/2, -x+1/2, -y'
'-z+1/2, -x, y+1/2'
'-z, x+1/2, -y+1/2'
'y, z, x'
'-y, z+1/2, -x+1/2'
'y+1/2, -z+1/2, -x'
'-y+1/2, -z, x+1/2'

loop_
_atom_site_label
_atom_site_type_symbol
_atom_site_fract_x
_atom_site_fract_y
_atom_site_fract_z
_atom_site_U_iso_or_equiv
_atom_site_adp_type
_atom_site_occupancy
_atom_site_symmetry_multiplicity
_atom_site_calc_flag
_atom_site_refinement_flags
_atom_site_disorder_assembly
_atom_site_disorder_group
Zn1 Zn 0.62604(5) 0.24794(5) 0.72225(5) 0.03014(19) Uani 1 1 d . . .
Zn2 Zn 0.80731(5) 0.19269(5) 0.69269(5) 0.0246(3) Uani 1 3 d S . .
O1 O 0.7379(3) 0.2621(3) 0.7621(3) 0.0274(18) Uani 1 3 d S . .
N1 N 0.6202(4) 0.1283(4) 0.6730(3) 0.0316(14) Uani 1 1 d . . .
N2 N 0.6710(3) 0.1088(3) 0.6101(3) 0.0273(14) Uani 1 1 d . . .
N3 N 0.6995(3) 0.2382(4) 0.5539(3) 0.0293(14) Uani 1 1 d . . .
N4 N 0.6481(4) 0.2846(4) 0.5997(4) 0.0306(14) Uani 1 1 d . . .
C1 C 0.5001(5) 0.0676(6) 0.7354(6) 0.053(2) Uani 1 1 d . . .
H5A H 0.5012 0.0183 0.7662 0.080 Uiso 1 1 calc R . .
H5B H 0.4490 0.0722 0.7081 0.080 Uiso 1 1 calc R . .
H5C H 0.5072 0.1129 0.7711 0.080 Uiso 1 1 calc R . .
C2 C 0.5658(5) 0.0665(5) 0.6754(5) 0.0377(18) Uani 1 1 d . . .
C3 C 0.5829(5) 0.0104(5) 0.6162(5) 0.0404(19) Uani 1 1 d . . .
H3 H 0.5557 -0.0380 0.6065 0.048 Uiso 1 1 calc R . .
C4 C 0.6483(5) 0.0401(4) 0.5743(4) 0.0332(18) Uani 1 1 d . . .
C5 C 0.6931(7) 0.0043(6) 0.5033(6) 0.067(3) Uani 1 1 d . . .
H1A H 0.6911 0.0413 0.4585 0.101 Uiso 1 1 calc R . .
H1B H 0.6682 -0.0460 0.4881 0.101 Uiso 1 1 calc R . .
H1C H 0.7485 -0.0052 0.5182 0.101 Uiso 1 1 calc R . .
C6 C 0.7373(4) 0.1648(4) 0.5922(4) 0.0288(16) Uani 1 1 d . . .
H6 H 0.7726 0.1392 0.5519 0.035 Uiso 1 1 calc R . .
C7 C 0.7656(5) 0.2339(5) 0.4182(5) 0.047(2) Uani 1 1 d . . .
H7A H 0.8207 0.2457 0.4325 0.071 Uiso 1 1 calc R . .
H7B H 0.7539 0.2561 0.3658 0.071 Uiso 1 1 calc R . .
H7C H 0.7578 0.1763 0.4170 0.071 Uiso 1 1 calc R . .
C8 C 0.7101(4) 0.2704(4) 0.4794(4) 0.0318(16) Uani 1 1 d . . .
C9 C 0.6612(4) 0.3381(5) 0.4774(5) 0.0356(18) Uani 1 1 d . . .
H9 H 0.6546 0.3734 0.4340 0.043 Uiso 1 1 calc R . .
C10 C 0.6234(5) 0.3438(5) 0.5533(5) 0.0379(18) Uani 1 1 d . . .
C11 C 0.5656(5) 0.4061(6) 0.5828(5) 0.050(2) Uani 1 1 d . . .
H11A H 0.5527 0.3958 0.6385 0.075 Uiso 1 1 calc R . .
H11B H 0.5170 0.4040 0.5509 0.075 Uiso 1 1 calc R . .
H11C H 0.5898 0.4587 0.5779 0.075 Uiso 1 1 calc R . .
C12 C 0.5320(5) 0.2905(7) 0.7819(6) 0.057(2) Uani 1 1 d . . .
H12A H 0.5309 0.2642 0.8344 0.068 Uiso 1 1 calc R . .
H12B H 0.5415 0.3477 0.7915 0.068 Uiso 1 1 calc R . .
C13 C 0.4468(5) 0.2819(7) 0.7441(9) 0.082(4) Uani 1 1 d . . .
H13A H 0.4475 0.3025 0.6897 0.123 Uiso 1 1 calc R . .
H13B H 0.4085 0.3121 0.7758 0.123 Uiso 1 1 calc R . .
H13C H 0.4314 0.2258 0.7435 0.123 Uiso 1 1 calc R . .

loop_
_atom_site_aniso_label
_atom_site_aniso_U_11
_atom_site_aniso_U_22
_atom_site_aniso_U_33
_atom_site_aniso_U_23
_atom_site_aniso_U_13
_atom_site_aniso_U_12
Zn1 0.0245(4) 0.0352(5) 0.0308(4) -0.0023(4) 0.0017(3) 0.0002(4)
Zn2 0.0246(3) 0.0246(3) 0.0246(3) -0.0008(3) 0.0008(3) 0.0008(3)
O1 0.0274(18) 0.0274(18) 0.0274(18) 0.0012(19) -0.0012(19) -0.0012(19)
N1 0.022(3) 0.042(4) 0.030(3) 0.004(3) -0.001(3) -0.003(3)
N2 0.023(3) 0.030(3) 0.029(3) -0.008(2) 0.001(2) -0.007(2)
N3 0.024(3) 0.046(3) 0.019(3) -0.006(3) -0.002(2) 0.000(3)
N4 0.033(3) 0.029(3) 0.030(3) 0.005(2) -0.008(3) -0.006(3)
C1 0.036(5) 0.055(5) 0.069(7) 0.001(5) 0.012(5) -0.008(4)
C2 0.043(5) 0.032(4) 0.038(5) 0.003(3) -0.009(4) -0.012(3)
C3 0.045(5) 0.034(4) 0.042(5) -0.005(3) -0.013(4) -0.015(4)
C4 0.047(5) 0.021(4) 0.032(4) -0.005(3) -0.009(4) -0.004(3)
C5 0.097(8) 0.054(6) 0.051(6) -0.027(4) 0.003(6) -0.012(6)
C6 0.030(4) 0.032(4) 0.024(3) 0.000(3) 0.004(3) 0.007(3)
C7 0.056(5) 0.044(5) 0.041(4) 0.004(4) 0.015(4) 0.004(4)
C8 0.037(4) 0.036(4) 0.023(3) -0.004(3) -0.005(3) -0.004(3)
C9 0.032(4) 0.040(4) 0.035(4) 0.014(4) 0.002(3) 0.002(3)
C10 0.038(4) 0.036(4) 0.040(4) 0.007(4) -0.010(4) -0.001(3)
C11 0.049(5) 0.056(6) 0.046(5) -0.002(4) 0.006(4) 0.012(4)
C12 0.029(4) 0.070(6) 0.070(7) 0.013(5) 0.006(4) 0.012(4)
C13 0.043(5) 0.080(8) 0.123(11) 0.030(7) 0.003(6) 0.021(5)

loop_
_atom_type_symbol
_atom_type_description
_atom_type_scat_dispersion_real
_atom_type_scat_dispersion_imag
_atom_type_scat_source
C C 0.0033 0.0016 'International Tables Vol C Tables 4.2.6.8 and 6.1.1.4'
H H 0.0000 0.0000 'International Tables Vol C Tables 4.2.6.8 and 6.1.1.4'
N N 0.0061 0.0033 'International Tables Vol C Tables 4.2.6.8 and 6.1.1.4'
O O 0.0106 0.0060 'International Tables Vol C Tables 4.2.6.8 and 6.1.1.4'
Zn Zn 0.2839 1.4301 'International Tables Vol C Tables 4.2.6.8 and 6.1.1.4'

loop_
_geom_angle_atom_site_label_1
_geom_angle_atom_site_label_2
_geom_angle_atom_site_label_3
_geom_angle
_geom_angle_site_symmetry_1
_geom_angle_site_symmetry_3
_geom_angle_publ_flag
C12 Zn1 O1 121.9(4) . . ?
C12 Zn1 N1 119.0(3) . . ?
O1 Zn1 N1 106.2(2) . . ?
C12 Zn1 N4 120.4(4) . . ?
O1 Zn1 N4 97.0(2) . . ?
N1 Zn1 N4 84.8(2) . . ?
O1 Zn2 C6 105.57(19) . 7_665 ?
O1 Zn2 C6 105.57(19) . . ?
C6 Zn2 C6 113.07(16) 7_665 . ?
O1 Zn2 C6 105.57(19) . 10_646 ?
C6 Zn2 C6 113.07(16) 7_665 10_646 ?
C6 Zn2 C6 113.07(16) . 10_646 ?
Zn1 O1 Zn1 112.54(19) 7_665 . ?
Zn1 O1 Zn1 112.54(19) 7_665 10_646 ?
Zn1 O1 Zn1 112.54(19) . 10_646 ?
Zn1 O1 Zn2 106.2(2) 7_665 . ?
Zn1 O1 Zn2 106.2(2) . . ?
Zn1 O1 Zn2 106.2(2) 10_646 . ?
C2 N1 N2 104.4(6) . . ?
C2 N1 Zn1 135.4(5) . . ?
N2 N1 Zn1 118.5(4) . . ?
C4 N2 N1 111.3(6) . . ?
C4 N2 C6 131.2(6) . . ?
N1 N2 C6 117.4(5) . . ?
C8 N3 N4 111.3(6) . . ?
C8 N3 C6 130.2(6) . . ?
N4 N3 C6 118.4(5) . . ?
C10 N4 N3 106.7(6) . . ?
C10 N4 Zn1 135.3(6) . . ?
N3 N4 Zn1 117.9(4) . . ?
C2 C1 H5A 109.5 . . ?
C2 C1 H5B 109.5 . . ?
H5A C1 H5B 109.5 . . ?
C2 C1 H5C 109.5 . . ?
H5A C1 H5C 109.5 . . ?
H5B C1 H5C 109.5 . . ?
N1 C2 C3 110.5(7) . . ?
N1 C2 C1 119.9(8) . . ?
C3 C2 C1 129.6(8) . . ?
C4 C3 C2 106.1(6) . . ?
C4 C3 H3 126.9 . . ?
C2 C3 H3 126.9 . . ?
N2 C4 C3 107.6(6) . . ?
N2 C4 C5 122.7(7) . . ?
C3 C4 C5 129.6(7) . . ?
C4 C5 H1A 109.5 . . ?
C4 C5 H1B 109.5 . . ?
H1A C5 H1B 109.5 . . ?
C4 C5 H1C 109.5 . . ?
H1A C5 H1C 109.5 . . ?
H1B C5 H1C 109.5 . . ?
N2 C6 N3 106.4(5) . . ?
N2 C6 Zn2 113.3(4) . . ?
N3 C6 Zn2 112.9(5) . . ?
N2 C6 H6 108.0 . . ?
N3 C6 H6 108.0 . . ?
Zn2 C6 H6 108.0 . . ?
C8 C7 H7A 109.5 . . ?
C8 C7 H7B 109.5 . . ?
H7A C7 H7B 109.5 . . ?
C8 C7 H7C 109.5 . . ?
H7A C7 H7C 109.5 . . ?
H7B C7 H7C 109.5 . . ?
N3 C8 C9 105.4(6) . . ?
N3 C8 C7 122.5(6) . . ?
C9 C8 C7 132.1(7) . . ?
C8 C9 C10 107.0(7) . . ?
C8 C9 H9 126.5 . . ?
C10 C9 H9 126.5 . . ?
N4 C10 C9 109.5(7) . . ?
N4 C10 C11 121.8(7) . . ?
C9 C10 C11 128.6(7) . . ?
C10 C11 H11A 109.5 . . ?
C10 C11 H11B 109.5 . . ?
H11A C11 H11B 109.5 . . ?
C10 C11 H11C 109.5 . . ?
H11A C11 H11C 109.5 . . ?
H11B C11 H11C 109.5 . . ?
C13 C12 Zn1 118.9(8) . . ?
C13 C12 H12A 107.6 . . ?
Zn1 C12 H12A 107.6 . . ?
C13 C12 H12B 107.6 . . ?
Zn1 C12 H12B 107.6 . . ?
H12A C12 H12B 107.0 . . ?
C12 C13 H13A 109.5 . . ?
C12 C13 H13B 109.5 . . ?
H13A C13 H13B 109.5 . . ?
C12 C13 H13C 109.5 . . ?
H13A C13 H13C 109.5 . . ?
H13B C13 H13C 109.5 . . ?

loop_
_geom_bond_atom_site_label_1
_geom_bond_atom_site_label_2
_geom_bond_distance
_geom_bond_site_symmetry_2
_geom_bond_publ_flag
Zn1 C12 1.968(8) . ?
Zn1 O1 1.975(5) . ?
Zn1 N1 2.138(7) . ?
Zn1 N4 2.143(6) . ?
Zn2 O1 1.986(8) . ?
Zn2 C6 2.074(7) 7_665 ?
Zn2 C6 2.074(7) . ?
Zn2 C6 2.074(7) 10_646 ?
O1 Zn1 1.975(5) 7_665 ?
O1 Zn1 1.975(5) 10_646 ?
N1 C2 1.360(10) . ?
N1 N2 1.374(8) . ?
N2 C4 1.332(9) . ?
N2 C6 1.464(9) . ?
N3 C8 1.351(9) . ?
N3 N4 1.370(8) . ?
N3 C6 1.503(9) . ?
N4 C10 1.308(9) . ?
C1 C2 1.470(12) . ?
C1 H5A 0.9600 . ?
C1 H5B 0.9600 . ?
C1 H5C 0.9600 . ?
C2 C3 1.376(12) . ?
C3 C4 1.373(11) . ?
C3 H3 0.9300 . ?
C4 C5 1.507(12) . ?
C5 H1A 0.9600 . ?
C5 H1B 0.9600 . ?
C5 H1C 0.9600 . ?
C6 H6 0.9800 . ?
C7 C8 1.491(10) . ?
C7 H7A 0.9600 . ?
C7 H7B 0.9600 . ?
C7 H7C 0.9600 . ?
C8 C9 1.380(10) . ?
C9 C10 1.404(10) . ?
C9 H9 0.9300 . ?
C10 C11 1.484(11) . ?
C11 H11A 0.9600 . ?
C11 H11B 0.9600 . ?
C11 H11C 0.9600 . ?
C12 C13 1.546(13) . ?
C12 H12A 0.9700 . ?
C12 H12B 0.9700 . ?
C13 H13A 0.9600 . ?
C13 H13B 0.9600 . ?
C13 H13C 0.9600 . ?
